data_4108472
loop_
_publ_author_name
'William G. Dougherty'
'Krishnan Rangan'
'Molly J. O'Hagan'
'Glenn P. A. Yap'
'Charles G. Riordan'

_publ_section_title
;
 Binuclear Complexes Containing a Methylnickel Moiety: Relevance to
 Organonickel Intermediates in Acetyl Coenzyme A Synthase Catalysis
;
_journal_name_full 'Journal of the American Chemical Society'
_journal_page_first 13510
_journal_page_last 13511
_journal_paper_doi 10.1021/ja803795k
_journal_volume 130
_journal_year 2008
_chemical_formula_sum 'C25 H34 N3 Ni O2 S2'
_chemical_formula_weight 531.38
_chemical_name_systematic
; 
 ? 
;
_space_group_IT_number 19
_symmetry_cell_setting orthorhombic
_symmetry_space_group_name_Hall 'P 2ac 2ab'
_symmetry_space_group_name_H-M 'P 21 21 21'
_atom_sites_solution_hydrogens geom
_atom_sites_solution_primary direct
_atom_sites_solution_secondary difmap
_audit_creation_method SHELXL-97
_cell_angle_alpha 90.00
_cell_angle_beta 90.00
_cell_angle_gamma 90.00
_cell_formula_units_Z 4
_cell_length_a 8.937(6)
_cell_length_b 10.736(8)
_cell_length_c 26.003(17)
_cell_measurement_reflns_used 886
_cell_measurement_temperature 120(2)
_cell_measurement_theta_max 21.35
_cell_measurement_theta_min 2.41
_cell_volume 2495(3)
_computing_cell_refinement 'SHELXTL, Sheldrick (2001)'
_computing_data_collection 'SMART, Bruker (2002)'
_computing_data_reduction 'SHELXTL, Sheldrick (2001)'
_computing_molecular_graphics 'SHELXTL, Sheldrick (2001)'
_computing_publication_material 'SHELXTL, Sheldrick (2001)'
_computing_structure_refinement 'SHELXL-97 (Sheldrick, 1997)'
_computing_structure_solution 'SHELXS-97 (Sheldrick, 1990)'
_diffrn_ambient_temperature 120(2)
_diffrn_detector_area_resol_mean 836.6
_diffrn_measured_fraction_theta_full 0.962
_diffrn_measured_fraction_theta_max 0.887
_diffrn_measurement_device_type 'Bruker AXS APEX diffractometer'
_diffrn_measurement_method \w
_diffrn_radiation_monochromator graphite
_diffrn_radiation_source 'fine-focus sealed tube'
_diffrn_radiation_type MoK\a
_diffrn_radiation_wavelength 0.71073
_diffrn_reflns_av_R_equivalents 0.0445
_diffrn_reflns_av_sigmaI/netI 0.0678
_diffrn_reflns_limit_h_max 11
_diffrn_reflns_limit_h_min -11
_diffrn_reflns_limit_k_max 14
_diffrn_reflns_limit_k_min -14
_diffrn_reflns_limit_l_max 34
_diffrn_reflns_limit_l_min -34
_diffrn_reflns_number 12623
_diffrn_reflns_theta_full 25.00
_diffrn_reflns_theta_max 28.25
_diffrn_reflns_theta_min 1.57
_diffrn_standards_decay_% <1
_exptl_absorpt_coefficient_mu 0.973
_exptl_absorpt_correction_T_max 0.86056
_exptl_absorpt_correction_T_min 0.77689
_exptl_absorpt_correction_type multi-scan
_exptl_absorpt_process_details 'SADABS, Sheldrick (2003)'
_exptl_crystal_colour green
_exptl_crystal_density_diffrn 1.415
_exptl_crystal_description block
_exptl_crystal_F_000 1124
_exptl_crystal_size_max 0.25
_exptl_crystal_size_mid 0.20
_exptl_crystal_size_min 0.15
_refine_diff_density_max 0.716
_refine_diff_density_min -0.389
_refine_diff_density_rms 0.086
_refine_ls_abs_structure_details 'Flack H D (1983), Acta Cryst. A39, 876-881: 2185 Friedel pairs measured'
_refine_ls_abs_structure_Flack 0.02(2)
_refine_ls_extinction_method none
_refine_ls_goodness_of_fit_ref 1.064
_refine_ls_hydrogen_treatment constr
_refine_ls_matrix_type full
_refine_ls_number_parameters 302
_refine_ls_number_reflns 5291
_refine_ls_number_restraints 0
_refine_ls_restrained_S_all 1.064
_refine_ls_R_factor_all 0.0643
_refine_ls_R_factor_gt 0.0528
_refine_ls_shift/su_max 0.013
_refine_ls_shift/su_mean 0.000
_refine_ls_structure_factor_coef Fsqd
_refine_ls_weighting_details 'calc w=1/[\s^2^(Fo^2^)+(0.0689P)^2^+0.1776P] where P=(Fo^2^+2Fc^2^)/3'
_refine_ls_weighting_scheme calc
_refine_ls_wR_factor_gt 0.1262
_refine_ls_wR_factor_ref 0.1353
_reflns_number_gt 4578
_reflns_number_total 5291
_reflns_threshold_expression >2sigma(I)
_cod_data_source_file ja803795k_si_002.cif
_cod_data_source_block char115
_cod_database_code 4108472

loop_
_symmetry_equiv_pos_as_xyz
'x, y, z'
'-x+1/2, -y, z+1/2'
'-x, y+1/2, -z+1/2'
'x+1/2, -y+1/2, -z'

loop_
_atom_site_label
_atom_site_type_symbol
_atom_site_fract_x
_atom_site_fract_y
_atom_site_fract_z
_atom_site_U_iso_or_equiv
_atom_site_adp_type
_atom_site_occupancy
_atom_site_symmetry_multiplicity
_atom_site_calc_flag
_atom_site_refinement_flags
Ni Ni 0.84679(6) 1.09352(5) 0.91905(2) 0.02510(15) Uani 1 1 d .
N1 N 0.8067(4) 1.0010(3) 0.85882(14) 0.0243(8) Uani 1 1 d .
N2 N 0.9712(4) 1.1899(3) 0.87789(14) 0.0247(8) Uani 1 1 d .
N3 N 0.5763(4) 0.3924(4) 0.82699(16) 0.0361(9) Uani 1 1 d .
O1 O 0.6817(4) 0.8364(3) 0.82116(14) 0.0427(9) Uani 1 1 d .
O2 O 1.1248(4) 1.3629(3) 0.87114(13) 0.0378(8) Uani 1 1 d .
S1 S 0.70329(12) 0.96979(10) 0.96178(5) 0.0296(3) Uani 1 1 d .
S2 S 0.90293(15) 1.20678(11) 0.98479(5) 0.0399(3) Uani 1 1 d .
C1 C 0.8072(6) 0.6574(5) 1.0206(2) 0.0387(12) Uani 1 1 d .
H1A H 0.8688 0.6389 0.9919 0.046 Uiso 1 1 calc R
C2 C 0.7524(6) 0.5612(5) 1.0512(2) 0.0452(14) Uani 1 1 d .
H2A H 0.7758 0.4771 1.0431 0.054 Uiso 1 1 calc R
C3 C 0.6654(6) 0.5881(5) 1.0925(2) 0.0462(13) Uani 1 1 d .
H3A H 0.6322 0.5226 1.1143 0.055 Uiso 1 1 calc R
C4 C 0.6245(6) 0.7091(5) 1.1035(2) 0.0478(14) Uani 1 1 d .
H4A H 0.5597 0.7263 1.1315 0.057 Uiso 1 1 calc R
C5 C 0.6780(6) 0.8045(5) 1.0735(2) 0.0416(12) Uani 1 1 d .
H5A H 0.6507 0.8880 1.0811 0.050 Uiso 1 1 calc R
C6 C 0.7723(5) 0.7795(4) 1.0320(2) 0.0347(11) Uani 1 1 d .
C7 C 0.8399(6) 0.8823(4) 1.0004(2) 0.0403(12) Uani 1 1 d .
H7A H 0.9158 0.8461 0.9771 0.048 Uiso 1 1 calc R
H7B H 0.8919 0.9410 1.0237 0.048 Uiso 1 1 calc R
C8 C 0.6598(6) 0.8609(4) 0.91110(18) 0.0387(12) Uani 1 1 d .
H8A H 0.7030 0.7788 0.9199 0.046 Uiso 1 1 calc R
H8B H 0.5498 0.8510 0.9090 0.046 Uiso 1 1 calc R
C9 C 0.7181(5) 0.9004(4) 0.85891(18) 0.0311(10) Uani 1 1 d .
C10 C 0.8811(5) 1.0474(4) 0.81552(18) 0.0272(10) Uani 1 1 d .
C11 C 0.8709(6) 1.0046(4) 0.76524(19) 0.0351(11) Uani 1 1 d .
H11A H 0.8077 0.9359 0.7575 0.042 Uiso 1 1 calc R
C12 C 0.9518(6) 1.0606(4) 0.7262(2) 0.0356(12) Uani 1 1 d .
H12A H 0.9421 1.0312 0.6920 0.043 Uiso 1 1 calc R
C13 C 1.0455(5) 1.1579(4) 0.7366(2) 0.0355(11) Uani 1 1 d .
H13A H 1.1035 1.1935 0.7097 0.043 Uiso 1 1 calc R
C14 C 1.0563(5) 1.2053(4) 0.78630(19) 0.0306(10) Uani 1 1 d .
H14A H 1.1203 1.2740 0.7931 0.037 Uiso 1 1 calc R
C15 C 0.9737(5) 1.1525(4) 0.82590(17) 0.0250(9) Uani 1 1 d .
C16 C 1.0485(5) 1.2883(4) 0.89685(18) 0.0269(10) Uani 1 1 d .
C17 C 1.0399(5) 1.3054(4) 0.95380(18) 0.0335(11) Uani 1 1 d .
H17A H 1.0152 1.3935 0.9612 0.040 Uiso 1 1 calc R
H17B H 1.1395 1.2880 0.9688 0.040 Uiso 1 1 calc R
C18 C 0.6163(8) 0.3825(6) 0.8819(3) 0.0670(19) Uani 1 1 d .
H18A H 0.6559 0.2978 0.8882 0.080 Uiso 1 1 calc R
H18B H 0.5239 0.3917 0.9025 0.080 Uiso 1 1 calc R
C19 C 0.7292(8) 0.4754(6) 0.9011(3) 0.077(2) Uani 1 1 d .
H19A H 0.7493 0.4600 0.9376 0.115 Uiso 1 1 calc R
H19B H 0.6896 0.5598 0.8967 0.115 Uiso 1 1 calc R
H19C H 0.8222 0.4668 0.8814 0.115 Uiso 1 1 calc R
C20 C 0.5369(8) 0.5224(6) 0.8118(3) 0.0687(19) Uani 1 1 d .
H20A H 0.6298 0.5726 0.8121 0.082 Uiso 1 1 calc R
H20B H 0.4999 0.5206 0.7760 0.082 Uiso 1 1 calc R
C21 C 0.4241(7) 0.5881(6) 0.8437(3) 0.073(2) Uani 1 1 d .
H21A H 0.3900 0.6630 0.8256 0.110 Uiso 1 1 calc R
H21B H 0.4690 0.6118 0.8766 0.110 Uiso 1 1 calc R
H21C H 0.3387 0.5328 0.8499 0.110 Uiso 1 1 calc R
C22 C 0.7134(8) 0.3616(9) 0.7948(3) 0.083(3) Uani 1 1 d .
H22A H 0.8035 0.3338 0.8104 0.100 Uiso 1 1 calc R
C23 C 0.7020(8) 0.3763(7) 0.7387(3) 0.075(2) Uani 1 1 d .
H23A H 0.7867 0.3344 0.7222 0.112 Uiso 1 1 calc R
H23B H 0.7037 0.4651 0.7300 0.112 Uiso 1 1 calc R
H23C H 0.6082 0.3393 0.7267 0.112 Uiso 1 1 calc R
C24 C 0.4446(7) 0.3110(7) 0.8141(3) 0.075(2) Uani 1 1 d .
H24A H 0.4367 0.3033 0.7763 0.090 Uiso 1 1 calc R
H24B H 0.3521 0.3514 0.8267 0.090 Uiso 1 1 calc R
C25 C 0.4568(9) 0.1774(6) 0.8383(5) 0.125(4) Uani 1 1 d .
H25A H 0.3817 0.1228 0.8226 0.188 Uiso 1 1 calc R
H25B H 0.4394 0.1823 0.8754 0.188 Uiso 1 1 calc R
H25C H 0.5569 0.1436 0.8318 0.188 Uiso 1 1 calc R

loop_
_atom_site_aniso_label
_atom_site_aniso_U_11
_atom_site_aniso_U_22
_atom_site_aniso_U_33
_atom_site_aniso_U_23
_atom_site_aniso_U_13
_atom_site_aniso_U_12
Ni 0.0275(3) 0.0230(2) 0.0248(3) -0.0010(2) 0.0010(2) -0.0024(2)
N1 0.0245(18) 0.0240(16) 0.024(2) -0.0035(14) 0.0004(15) -0.0001(12)
N2 0.0266(18) 0.0273(17) 0.020(2) 0.0002(15) -0.0032(16) -0.0002(14)
N3 0.0294(19) 0.041(2) 0.038(3) -0.008(2) -0.0077(18) 0.0048(17)
O1 0.042(2) 0.0437(18) 0.042(2) -0.0180(16) 0.0048(17) -0.0158(15)
O2 0.046(2) 0.0338(16) 0.034(2) 0.0027(14) -0.0023(17) -0.0135(14)
S1 0.0326(6) 0.0275(5) 0.0287(7) -0.0011(5) 0.0040(5) -0.0041(4)
S2 0.0490(7) 0.0409(6) 0.0297(8) -0.0072(5) 0.0059(6) -0.0169(5)
C1 0.033(2) 0.050(3) 0.033(3) 0.006(2) -0.003(2) 0.000(2)
C2 0.051(3) 0.040(3) 0.045(4) 0.012(2) -0.013(3) -0.010(2)
C3 0.042(3) 0.056(3) 0.040(3) 0.023(3) -0.007(3) -0.021(3)
C4 0.050(3) 0.062(3) 0.031(3) 0.010(3) 0.003(3) -0.009(3)
C5 0.047(3) 0.045(3) 0.032(3) 0.005(2) -0.005(3) -0.002(2)
C6 0.030(2) 0.043(2) 0.031(3) 0.014(2) -0.008(2) -0.0086(19)
C7 0.037(2) 0.048(3) 0.037(3) 0.012(2) -0.004(2) -0.011(2)
C8 0.048(3) 0.033(2) 0.036(3) -0.008(2) 0.008(3) -0.015(2)
C9 0.025(2) 0.030(2) 0.039(3) -0.007(2) 0.002(2) 0.0011(19)
C10 0.025(2) 0.0253(18) 0.031(3) -0.0010(18) -0.0023(19) 0.0005(15)
C11 0.039(3) 0.036(2) 0.031(3) -0.009(2) 0.000(2) -0.0014(19)
C12 0.048(3) 0.038(2) 0.021(3) -0.0028(19) -0.001(2) -0.001(2)
C13 0.033(2) 0.046(3) 0.027(3) 0.007(2) 0.002(2) 0.003(2)
C14 0.026(2) 0.033(2) 0.032(3) 0.004(2) -0.002(2) 0.0015(18)
C15 0.026(2) 0.029(2) 0.020(3) 0.0019(17) -0.0034(18) 0.0019(16)
C16 0.026(2) 0.0229(19) 0.032(3) 0.0001(18) -0.0005(19) -0.0032(16)
C17 0.035(2) 0.030(2) 0.036(3) -0.003(2) -0.004(2) -0.0083(18)
C18 0.057(4) 0.076(4) 0.068(5) -0.001(4) -0.010(3) 0.008(3)
C19 0.076(5) 0.073(4) 0.080(5) -0.026(4) -0.041(4) 0.011(4)
C20 0.053(4) 0.078(4) 0.075(5) -0.002(4) 0.011(4) 0.016(3)
C21 0.044(3) 0.047(3) 0.129(7) -0.003(4) -0.006(4) 0.003(3)
C22 0.034(3) 0.153(8) 0.062(5) 0.013(5) 0.006(3) 0.017(4)
C23 0.056(4) 0.087(5) 0.080(6) -0.023(4) 0.024(4) 0.009(3)
C24 0.039(3) 0.095(5) 0.092(6) -0.005(4) 0.001(4) 0.004(3)
C25 0.058(5) 0.039(3) 0.279(14) 0.003(6) -0.047(7) 0.008(3)

loop_
_atom_type_symbol
_atom_type_description
_atom_type_scat_dispersion_real
_atom_type_scat_dispersion_imag
_atom_type_scat_source
C C 0.0033 0.0016 'International Tables Vol C Tables 4.2.6.8 and 6.1.1.4'
H H 0.0000 0.0000 'International Tables Vol C Tables 4.2.6.8 and 6.1.1.4'
N N 0.0061 0.0033 'International Tables Vol C Tables 4.2.6.8 and 6.1.1.4'
O O 0.0106 0.0060 'International Tables Vol C Tables 4.2.6.8 and 6.1.1.4'
S S 0.1246 0.1234 'International Tables Vol C Tables 4.2.6.8 and 6.1.1.4'
Ni Ni 0.3393 1.1124 'International Tables Vol C Tables 4.2.6.8 and 6.1.1.4'

loop_
_geom_angle_atom_site_label_1
_geom_angle_atom_site_label_2
_geom_angle_atom_site_label_3
_geom_angle
N2 Ni N1 85.89(16)
N2 Ni S1 175.13(12)
N1 Ni S1 89.46(12)
N2 Ni S2 90.20(12)
N1 Ni S2 176.09(12)
S1 Ni S2 94.44(7)
C9 N1 C10 124.7(4)
C9 N1 Ni 122.3(3)
C10 N1 Ni 113.0(3)
C16 N2 C15 124.2(4)
C16 N2 Ni 122.0(3)
C15 N2 Ni 113.8(3)
C18 N3 C20 112.3(5)
C18 N3 C24 111.3(5)
C20 N3 C24 107.5(5)
C18 N3 C22 108.8(4)
C20 N3 C22 104.4(5)
C24 N3 C22 112.5(5)
C8 S1 C7 102.2(2)
C8 S1 Ni 98.69(16)
C7 S1 Ni 101.61(17)
C17 S2 Ni 97.73(16)
C6 C1 C2 120.2(5)
C3 C2 C1 119.7(5)
C2 C3 C4 121.0(5)
C3 C4 C5 119.6(5)
C4 C5 C6 120.4(5)
C1 C6 C5 119.0(4)
C1 C6 C7 119.4(5)
C5 C6 C7 121.6(5)
C6 C7 S1 114.0(4)
C9 C8 S1 113.5(3)
O1 C9 N1 126.9(4)
O1 C9 C8 117.6(4)
N1 C9 C8 115.5(4)
C11 C10 N1 127.5(4)
C11 C10 C15 118.6(4)
N1 C10 C15 113.9(4)
C12 C11 C10 120.8(4)
C13 C12 C11 120.6(5)
C12 C13 C14 120.3(5)
C15 C14 C13 120.1(4)
C14 C15 N2 127.1(4)
C14 C15 C10 119.5(4)
N2 C15 C10 113.4(4)
O2 C16 N2 125.8(4)
O2 C16 C17 118.7(4)
N2 C16 C17 115.5(4)
C16 C17 S2 113.9(3)
N3 C18 C19 115.9(6)
C21 C20 N3 117.2(6)
C23 C22 N3 117.8(5)
N3 C24 C25 112.8(6)

loop_
_geom_bond_atom_site_label_1
_geom_bond_atom_site_label_2
_geom_bond_distance
Ni N2 1.858(4)
Ni N1 1.889(4)
Ni S1 2.1549(15)
Ni S2 2.1571(17)
N1 C9 1.340(5)
N1 C10 1.399(6)
N2 C16 1.355(5)
N2 C15 1.410(6)
N3 C18 1.475(7)
N3 C20 1.493(8)
N3 C24 1.503(8)
N3 C22 1.521(8)
O1 C9 1.242(5)
O2 C16 1.246(5)
S1 C8 1.804(5)
S1 C7 1.839(5)
S2 C17 1.808(5)
C1 C6 1.380(7)
C1 C2 1.391(7)
C2 C3 1.358(8)
C3 C4 1.379(8)
C4 C5 1.372(7)
C5 C6 1.396(7)
C6 C7 1.503(6)
C8 C9 1.514(7)
C10 C11 1.389(6)
C10 C15 1.425(6)
C11 C12 1.383(7)
C12 C13 1.366(7)
C13 C14 1.392(7)
C14 C15 1.388(6)
C16 C17 1.494(6)
C18 C19 1.504(9)
C20 C21 1.483(9)
C22 C23 1.469(9)
C24 C25 1.570(10)

loop_
_geom_torsion_atom_site_label_1
_geom_torsion_atom_site_label_2
_geom_torsion_atom_site_label_3
_geom_torsion_atom_site_label_4
_geom_torsion
N2 Ni N1 C9 177.5(3)
S2 Ni N1 C9 175.6(15)
N2 Ni N1 C10 -1.3(3)
S1 Ni N1 C10 -179.8(3)
N1 Ni N2 C16 179.6(3)
S2 Ni N2 C16 -0.5(3)
N1 Ni N2 C15 1.0(3)
S2 Ni N2 C15 -179.1(3)
N1 Ni S1 C8 4.1(2)
S2 Ni S1 C8 -175.64(19)
N1 Ni S1 C7 108.6(2)
S2 Ni S1 C7 -71.18(18)
N2 Ni S2 C17 -4.0(2)
S1 Ni S2 C17 174.46(16)
C6 C1 C2 C3 -0.5(8)
C1 C2 C3 C4 3.0(8)
C2 C3 C4 C5 -3.0(8)
C3 C4 C5 C6 0.5(8)
C2 C1 C6 C5 -1.9(7)
C2 C1 C6 C7 176.4(4)
C4 C5 C6 C1 1.9(8)
C4 C5 C6 C7 -176.4(5)
C1 C6 C7 S1 113.6(5)
C5 C6 C7 S1 -68.2(6)
C8 S1 C7 C6 -73.8(4)
Ni S1 C7 C6 -175.5(3)
C7 S1 C8 C9 -110.9(4)
Ni S1 C8 C9 -6.9(4)
C10 N1 C9 O1 -3.7(7)
Ni N1 C9 O1 177.6(4)
C10 N1 C9 C8 175.0(4)
Ni N1 C9 C8 -3.7(5)
S1 C8 C9 O1 -173.8(4)
S1 C8 C9 N1 7.3(6)
C9 N1 C10 C11 4.1(7)
Ni N1 C10 C11 -177.1(4)
C9 N1 C10 C15 -177.5(4)
Ni N1 C10 C15 1.3(4)
N1 C10 C11 C12 179.9(4)
C15 C10 C11 C12 1.6(6)
C10 C11 C12 C13 1.2(7)
C11 C12 C13 C14 -2.6(7)
C12 C13 C14 C15 1.1(7)
C13 C14 C15 N2 -179.5(4)
C13 C14 C15 C10 1.7(6)
C16 N2 C15 C14 2.0(7)
Ni N2 C15 C14 -179.4(4)
C16 N2 C15 C10 -179.1(4)
Ni N2 C15 C10 -0.5(4)
C11 C10 C15 C14 -3.0(6)
N1 C10 C15 C14 178.5(4)
C11 C10 C15 N2 178.0(4)
N1 C10 C15 N2 -0.6(5)
C15 N2 C16 O2 4.3(7)
Ni N2 C16 O2 -174.1(3)
C15 N2 C16 C17 -175.2(4)
Ni N2 C16 C17 6.3(5)
O2 C16 C17 S2 170.7(3)
N2 C16 C17 S2 -9.7(5)
Ni S2 C17 C16 8.1(4)
C20 N3 C18 C19 -49.6(7)
C24 N3 C18 C19 -170.1(5)
C22 N3 C18 C19 65.5(7)
C18 N3 C20 C21 -51.2(8)
C24 N3 C20 C21 71.5(7)
C22 N3 C20 C21 -168.9(6)
C18 N3 C22 C23 -174.8(7)
C20 N3 C22 C23 -54.7(9)
C24 N3 C22 C23 61.4(9)
C18 N3 C24 C25 -44.7(8)
C20 N3 C24 C25 -168.1(7)
C22 N3 C24 C25 77.6(8)
